data_4500278
loop_
_publ_author_name
'Xu, Jing'
'Su, Weiping'
'Hong, Maochun'

_publ_section_title
;
 A Series of Lanthanide Secondary Building Units Based
 Metal&#x2212;Organic Frameworks Constructed by Organic
 Pyridine-2,6-Dicarboxylate and Inorganic Sulfate
;
_journal_issue 1
_journal_name_full 'Crystal Growth &amp; Design'
_journal_page_first 337
_journal_paper_doi 10.1021/cg101343k
_journal_volume 11
_journal_year 2011
_chemical_formula_sum 'C14 H14 N2 O16 S Sm2'
_chemical_formula_weight 799.03
_chemical_name_systematic
; 
 ? 
;
_space_group_IT_number 14
_symmetry_cell_setting monoclinic
_symmetry_space_group_name_Hall '-P 2yn'
_symmetry_space_group_name_H-M 'P 1 21/n 1'
_atom_sites_solution_hydrogens geom
_atom_sites_solution_primary direct
_atom_sites_solution_secondary difmap
_audit_creation_method SHELXL-97
_cell_angle_alpha 90.00
_cell_angle_beta 99.566(10)
_cell_angle_gamma 90.00
_cell_formula_units_Z 4
_cell_length_a 10.577(5)
_cell_length_b 16.299(8)
_cell_length_c 12.333(6)
_cell_measurement_reflns_used 6057
_cell_measurement_temperature 293(2)
_cell_measurement_theta_max 27.4758
_cell_measurement_theta_min 2.0870
_cell_volume 2096.6(18)
_computing_cell_refinement 'CrystalClear (Rigaku Corp., 2000)'
_computing_data_collection 'CrystalClear (Rigaku Corp., 2000)'
_computing_data_reduction 'CrystalClear (Rigaku Corp., 2000)'
_computing_molecular_graphics SHELXTL
_computing_publication_material SHELXTL
_computing_structure_refinement 'SHELXL-97 (Sheldrick, 1997)'
_computing_structure_solution 'SHELXS-97 (Sheldrick, 1990)'
_diffrn_ambient_temperature 293(2)
_diffrn_measured_fraction_theta_full 0.996
_diffrn_measured_fraction_theta_max 0.996
_diffrn_measurement_device_type 'SCXmini CCD'
_diffrn_measurement_method CCD_Profile_fitting
_diffrn_radiation_monochromator graphite
_diffrn_radiation_source 'fine-focus sealed tube'
_diffrn_radiation_type MoK\a
_diffrn_radiation_wavelength 0.71073
_diffrn_reflns_av_R_equivalents 0.0309
_diffrn_reflns_av_sigmaI/netI 0.0311
_diffrn_reflns_limit_h_max 13
_diffrn_reflns_limit_h_min -13
_diffrn_reflns_limit_k_max 21
_diffrn_reflns_limit_k_min -18
_diffrn_reflns_limit_l_max 15
_diffrn_reflns_limit_l_min -15
_diffrn_reflns_number 15931
_diffrn_reflns_theta_full 27.47
_diffrn_reflns_theta_max 27.47
_diffrn_reflns_theta_min 2.09
_diffrn_standards_decay_% none
_diffrn_standards_interval_count none
_diffrn_standards_interval_time none
_diffrn_standards_number none
_exptl_absorpt_coefficient_mu 5.735
_exptl_absorpt_correction_T_max 0.502
_exptl_absorpt_correction_T_min 0.440
_exptl_absorpt_correction_type multi-scan
_exptl_absorpt_process_details 'SADABS (Sheldrick, 1996)'
_exptl_crystal_colour Colorless
_exptl_crystal_density_diffrn 2.531
_exptl_crystal_density_method 'not measured'
_exptl_crystal_description Prism
_exptl_crystal_F_000 1520
_exptl_crystal_size_max 0.15
_exptl_crystal_size_mid 0.14
_exptl_crystal_size_min 0.12
_refine_diff_density_max 4.858
_refine_diff_density_min -2.013
_refine_diff_density_rms 0.538
_refine_ls_extinction_coef 0.0049(3)
_refine_ls_extinction_expression Fc^*^=kFc[1+0.001xFc^2^\l^3^/sin(2\q)]^-1/4^
_refine_ls_extinction_method SHELXL
_refine_ls_goodness_of_fit_ref 1.199
_refine_ls_hydrogen_treatment constr
_refine_ls_matrix_type full
_refine_ls_number_parameters 312
_refine_ls_number_reflns 4783
_refine_ls_number_restraints 0
_refine_ls_restrained_S_all 1.199
_refine_ls_R_factor_all 0.0517
_refine_ls_R_factor_gt 0.0437
_refine_ls_shift/su_max 0.001
_refine_ls_shift/su_mean 0.000
_refine_ls_structure_factor_coef Fsqd
_refine_ls_weighting_details 'calc w=1/[\s^2^(Fo^2^)+(0.0828P)^2^+2.6179P] where P=(Fo^2^+2Fc^2^)/3'
_refine_ls_weighting_scheme calc
_refine_ls_wR_factor_gt 0.1146
_refine_ls_wR_factor_ref 0.1404
_reflns_number_gt 4351
_reflns_number_total 4783
_reflns_threshold_expression >2sigma(I)
_cod_data_source_file cg101343k_si_006.cif
_cod_data_source_block 1
_cod_depositor_comments
;
The following automatic conversions were performed:

'_symmetry_cell_setting' value 'Monoclinic' changed to 'monoclinic'
according to /home/saulius/struct/CIF-dictionaries/cif_core.dic
dictionary named 'cif_core.dic' version 2.4.1 from
2010-06-29.

'_exptl_absorpt_correction_type' value 'Multi-scan'
changed to 'multi-scan' according to
/home/saulius/struct/CIF-dictionaries/cif_core.dic dictionary named
'cif_core.dic' version 2.4.1 from 2010-06-29.

Automatic conversion script
Id: cif_fix_values 1715 2011-07-08 13:25:40Z adriana 
;
_cod_original_sg_symbol_H-M P2(1)/n
_cod_database_code 4500278

loop_
_symmetry_equiv_pos_as_xyz
'x, y, z'
'-x+1/2, y+1/2, -z+1/2'
'-x, -y, -z'
'x-1/2, -y-1/2, z-1/2'

loop_
_atom_site_label
_atom_site_type_symbol
_atom_site_fract_x
_atom_site_fract_y
_atom_site_fract_z
_atom_site_U_iso_or_equiv
_atom_site_adp_type
_atom_site_occupancy
_atom_site_symmetry_multiplicity
_atom_site_calc_flag
_atom_site_refinement_flags
Sm1 Sm 0.92467(3) 0.116816(18) 0.95360(2) 0.01581(14) Uani 1 1 d .
Sm2 Sm 0.64678(3) -0.108299(19) 0.85072(2) 0.01672(15) Uani 1 1 d .
S S 0.82245(13) -0.05264(9) 1.12199(12) 0.0186(3) Uani 1 1 d .
O1 O 0.6973(4) 0.1308(3) 0.9748(4) 0.0241(9) Uani 1 1 d .
O2 O 0.5477(4) 0.1415(3) 1.0822(4) 0.0273(10) Uani 1 1 d .
O3 O 1.1127(4) 0.1420(3) 1.0910(3) 0.0209(9) Uani 1 1 d .
O4 O 1.2058(4) 0.1879(3) 1.2532(4) 0.0265(10) Uani 1 1 d .
O5 O 0.9132(4) -0.0028(3) 1.0663(3) 0.0207(9) Uani 1 1 d .
O6 O 0.7055(4) -0.0696(3) 1.0424(3) 0.0236(9) Uani 1 1 d .
O7 O 0.7879(5) -0.0086(3) 1.2151(4) 0.0344(12) Uani 1 1 d .
O8 O 0.8941(4) -0.1294(3) 1.1520(4) 0.0259(10) Uani 1 1 d .
O9 O 0.7855(4) 0.0154(3) 0.8330(3) 0.0195(9) Uani 1 1 d .
O10 O 0.8172(5) 0.1323(3) 0.7529(4) 0.0285(10) Uani 1 1 d .
O11 O 0.5262(4) -0.1793(3) 0.6962(4) 0.0250(10) Uani 1 1 d .
O12 O 0.5575(5) -0.2367(3) 0.5395(4) 0.0279(10) Uani 1 1 d .
O13 O 0.5234(5) 0.0209(3) 0.8510(4) 0.0328(11) Uani 1 1 d .
H13A H 0.5766 0.0587 0.8736 0.039 Uiso 1 1 d R
H13B H 0.4498 0.0366 0.8617 0.039 Uiso 1 1 d R
O14 O 0.6505(5) -0.2531(3) 0.9056(4) 0.0270(10) Uani 1 1 d .
H14A H 0.6941 -0.2642 0.9682 0.032 Uiso 1 1 d R
H14B H 0.6717 -0.2872 0.8596 0.032 Uiso 1 1 d R
O15 O 0.4413(8) -0.3550(6) 0.9138(8) 0.095(3) Uani 1 1 d .
H15A H 0.3923 -0.3893 0.9381 0.114 Uiso 1 1 d R
H15B H 0.4201 -0.3074 0.9321 0.114 Uiso 1 1 d R
O16 O 0.9995(13) 0.0332(9) 1.3868(11) 0.153(5) Uiso 1 1 d .
H16A H 1.0318 0.0766 1.3648 0.184 Uiso 1 1 d R
H16B H 0.9189 0.0401 1.3793 0.184 Uiso 1 1 d R
N1 N 0.8815(5) 0.1703(3) 1.1354(4) 0.0164(10) Uani 1 1 d .
N2 N 0.6550(5) -0.0499(3) 0.6574(4) 0.0192(10) Uani 1 1 d .
C1 C 0.7622(6) 0.1824(4) 1.1542(5) 0.0204(12) Uani 1 1 d .
C2 C 0.7356(6) 0.2218(4) 1.2473(6) 0.0285(15) Uani 1 1 d .
H2A H 0.6517 0.2282 1.2595 0.034 Uiso 1 1 calc R
C3 C 0.8387(6) 0.2515(5) 1.3222(6) 0.0331(16) Uani 1 1 d .
H3A H 0.8238 0.2809 1.3835 0.040 Uiso 1 1 calc R
C4 C 0.9634(6) 0.2375(4) 1.3056(5) 0.0268(14) Uani 1 1 d .
H4A H 1.0334 0.2551 1.3561 0.032 Uiso 1 1 calc R
C5 C 0.9795(6) 0.1960(4) 1.2100(5) 0.0220(12) Uani 1 1 d .
C6 C 0.6593(6) 0.1490(4) 1.0637(5) 0.0226(13) Uani 1 1 d .
C7 C 1.1085(6) 0.1745(4) 1.1850(5) 0.0191(12) Uani 1 1 d .
C8 C 0.7103(6) 0.0214(4) 0.6410(5) 0.0216(12) Uani 1 1 d .
C9 C 0.7186(7) 0.0516(4) 0.5374(5) 0.0272(14) Uani 1 1 d .
H9A H 0.7537 0.1030 0.5283 0.033 Uiso 1 1 calc R
C10 C 0.6719(7) 0.0017(5) 0.4466(5) 0.0323(16) Uani 1 1 d .
H10A H 0.6745 0.0197 0.3754 0.039 Uiso 1 1 calc R
C11 C 0.6228(7) -0.0736(4) 0.4643(5) 0.0272(14) Uani 1 1 d .
H11A H 0.5965 -0.1089 0.4057 0.033 Uiso 1 1 calc R
C12 C 0.6125(6) -0.0969(4) 0.5702(5) 0.0223(13) Uani 1 1 d .
C13 C 0.7737(5) 0.0600(4) 0.7469(5) 0.0190(12) Uani 1 1 d .
C14 C 0.5603(6) -0.1779(4) 0.6032(5) 0.0220(12) Uani 1 1 d .

loop_
_atom_site_aniso_label
_atom_site_aniso_U_11
_atom_site_aniso_U_22
_atom_site_aniso_U_33
_atom_site_aniso_U_23
_atom_site_aniso_U_13
_atom_site_aniso_U_12
Sm1 0.0147(2) 0.0157(2) 0.0174(2) -0.00042(10) 0.00380(13) -0.00030(10)
Sm2 0.0145(2) 0.0174(2) 0.0186(2) -0.00096(10) 0.00389(13) -0.00050(10)
S 0.0175(7) 0.0202(8) 0.0192(7) 0.0003(5) 0.0064(5) 0.0002(6)
O1 0.019(2) 0.030(3) 0.023(2) -0.0075(19) 0.0048(18) -0.0009(19)
O2 0.013(2) 0.037(3) 0.033(2) -0.006(2) 0.0083(18) -0.001(2)
O3 0.020(2) 0.023(2) 0.019(2) -0.0037(17) 0.0052(16) 0.0008(18)
O4 0.016(2) 0.035(3) 0.026(2) -0.0041(19) -0.0028(17) 0.0019(19)
O5 0.021(2) 0.019(2) 0.023(2) 0.0060(17) 0.0058(17) 0.0016(17)
O6 0.018(2) 0.029(3) 0.024(2) -0.0001(18) 0.0032(17) -0.0010(18)
O7 0.035(3) 0.043(3) 0.028(2) -0.008(2) 0.015(2) 0.002(2)
O8 0.020(2) 0.025(3) 0.034(3) 0.010(2) 0.0095(19) 0.0021(19)
O9 0.022(2) 0.018(2) 0.017(2) 0.0010(16) 0.0005(16) -0.0034(16)
O10 0.037(3) 0.022(2) 0.025(2) 0.0025(19) 0.001(2) -0.010(2)
O11 0.026(2) 0.027(3) 0.023(2) -0.0031(18) 0.0067(18) -0.0084(19)
O12 0.035(3) 0.018(2) 0.030(2) -0.0065(18) 0.003(2) -0.0018(19)
O13 0.028(3) 0.024(3) 0.049(3) -0.004(2) 0.011(2) 0.005(2)
O14 0.034(3) 0.020(2) 0.027(2) -0.0024(18) 0.0068(19) 0.0002(19)
O15 0.077(6) 0.067(6) 0.144(9) 0.011(6) 0.027(6) -0.025(5)
N1 0.015(2) 0.016(3) 0.018(2) -0.0039(18) 0.0027(18) 0.0010(19)
N2 0.020(2) 0.014(3) 0.023(2) -0.0008(19) 0.0015(19) -0.002(2)
C1 0.018(3) 0.022(3) 0.021(3) -0.002(2) 0.003(2) -0.001(2)
C2 0.020(3) 0.032(4) 0.037(3) -0.010(3) 0.014(3) 0.001(3)
C3 0.026(4) 0.041(4) 0.035(4) -0.015(3) 0.010(3) 0.001(3)
C4 0.024(3) 0.034(4) 0.023(3) -0.010(3) 0.006(2) 0.001(3)
C5 0.023(3) 0.019(3) 0.024(3) -0.002(2) 0.004(2) 0.002(2)
C6 0.021(3) 0.019(3) 0.029(3) -0.001(2) 0.007(2) 0.000(2)
C7 0.019(3) 0.015(3) 0.024(3) 0.002(2) 0.005(2) -0.001(2)
C8 0.024(3) 0.024(3) 0.017(3) -0.001(2) 0.004(2) -0.001(2)
C9 0.036(4) 0.026(4) 0.018(3) 0.000(2) 0.000(3) -0.004(3)
C10 0.037(4) 0.039(4) 0.021(3) 0.000(3) 0.005(3) -0.001(3)
C11 0.031(3) 0.029(4) 0.020(3) -0.007(3) -0.002(3) 0.000(3)
C12 0.021(3) 0.020(3) 0.026(3) -0.002(2) 0.003(3) 0.002(3)
C13 0.017(3) 0.018(3) 0.021(3) 0.001(2) 0.002(2) 0.003(2)
C14 0.017(3) 0.023(3) 0.025(3) -0.003(2) 0.001(2) -0.001(2)

loop_
_atom_type_symbol
_atom_type_description
_atom_type_scat_dispersion_real
_atom_type_scat_dispersion_imag
_atom_type_scat_source
C C 0.0033 0.0016 'International Tables Vol C Tables 4.2.6.8 and 6.1.1.4'
N N 0.0061 0.0033 'International Tables Vol C Tables 4.2.6.8 and 6.1.1.4'
O O 0.0106 0.0060 'International Tables Vol C Tables 4.2.6.8 and 6.1.1.4'
S S 0.1246 0.1234 'International Tables Vol C Tables 4.2.6.8 and 6.1.1.4'
Sm Sm -0.1638 3.4418 'International Tables Vol C Tables 4.2.6.8 and 6.1.1.4'
H H 0.0000 0.0000 'International Tables Vol C Tables 4.2.6.8 and 6.1.1.4'

loop_
_geom_angle_atom_site_label_1
_geom_angle_atom_site_label_2
_geom_angle_atom_site_label_3
_geom_angle
_geom_angle_site_symmetry_1
_geom_angle_site_symmetry_3
O12 Sm1 O5 142.89(15) 2_656 .
O12 Sm1 O3 75.86(16) 2_656 .
O5 Sm1 O3 81.26(15) . .
O12 Sm1 O1 88.67(16) 2_656 .
O5 Sm1 O1 82.57(15) . .
O3 Sm1 O1 127.60(14) . .
O12 Sm1 O8 82.75(16) 2_656 3_757
O5 Sm1 O8 118.92(15) . 3_757
O3 Sm1 O8 74.86(15) . 3_757
O1 Sm1 O8 153.07(16) . 3_757
O12 Sm1 N1 69.42(16) 2_656 .
O5 Sm1 N1 74.47(16) . .
O3 Sm1 N1 64.42(15) . .
O1 Sm1 N1 63.26(15) . .
O8 Sm1 N1 134.80(16) 3_757 .
O12 Sm1 O9 135.05(15) 2_656 .
O5 Sm1 O9 74.33(15) . .
O3 Sm1 O9 148.48(15) . .
O1 Sm1 O9 68.94(14) . .
O8 Sm1 O9 99.75(15) 3_757 .
N1 Sm1 O9 125.20(15) . .
O12 Sm1 O10 87.46(16) 2_656 .
O5 Sm1 O10 125.53(15) . .
O3 Sm1 O10 147.18(15) . .
O1 Sm1 O10 79.02(16) . .
O8 Sm1 O10 75.15(16) 3_757 .
N1 Sm1 O10 135.25(16) . .
O9 Sm1 O10 51.20(14) . .
O12 Sm1 O5 132.45(15) 2_656 3_757
O5 Sm1 O5 64.37(16) . 3_757
O3 Sm1 O5 72.90(14) . 3_757
O1 Sm1 O5 138.88(15) . 3_757
O8 Sm1 O5 55.07(14) 3_757 3_757
N1 Sm1 O5 123.95(15) . 3_757
O9 Sm1 O5 78.66(14) . 3_757
O10 Sm1 O5 100.11(15) . 3_757
O12 Sm1 C13 112.01(17) 2_656 .
O5 Sm1 C13 100.04(17) . .
O3 Sm1 C13 158.23(15) . .
O1 Sm1 C13 73.83(15) . .
O8 Sm1 C13 85.79(16) 3_757 .
N1 Sm1 C13 137.09(16) . .
O9 Sm1 C13 25.78(15) . .
O10 Sm1 C13 25.52(16) . .
O5 Sm1 C13 87.95(15) 3_757 .
O12 Sm1 S 105.98(12) 2_656 3_757
O5 Sm1 S 91.63(11) . 3_757
O3 Sm1 S 67.97(11) . 3_757
O1 Sm1 S 161.71(11) . 3_757
O8 Sm1 S 27.29(11) 3_757 3_757
N1 Sm1 S 131.80(11) . 3_757
O9 Sm1 S 92.81(10) . 3_757
O10 Sm1 S 90.52(13) . 3_757
O5 Sm1 S 28.27(9) 3_757 3_757
C13 Sm1 S 90.25(12) . 3_757
O2 Sm2 O11 78.06(15) 3_657 .
O2 Sm2 O6 79.54(15) 3_657 .
O11 Sm2 O6 155.96(14) . .
O2 Sm2 O14 70.38(17) 3_657 .
O11 Sm2 O14 74.83(16) . .
O6 Sm2 O14 89.52(16) . .
O2 Sm2 O13 73.10(17) 3_657 .
O11 Sm2 O13 101.51(17) . .
O6 Sm2 O13 80.06(16) . .
O14 Sm2 O13 143.27(16) . .
O2 Sm2 O9 138.81(16) 3_657 .
O11 Sm2 O9 123.68(14) . .
O6 Sm2 O9 79.52(14) . .
O14 Sm2 O9 144.02(15) . .
O13 Sm2 O9 68.60(16) . .
O2 Sm2 O4 133.85(16) 3_657 3_757
O11 Sm2 O4 69.08(15) . 3_757
O6 Sm2 O4 123.13(14) . 3_757
O14 Sm2 O4 70.35(16) . 3_757
O13 Sm2 O4 143.56(16) . 3_757
O9 Sm2 O4 87.14(15) . 3_757
O2 Sm2 N2 124.26(16) 3_657 .
O11 Sm2 N2 62.66(15) . .
O6 Sm2 N2 139.58(16) . .
O14 Sm2 N2 127.44(15) . .
O13 Sm2 N2 77.66(16) . .
O9 Sm2 N2 61.06(14) . .
O4 Sm2 N2 66.67(16) 3_757 .
O2 Sm2 O3 135.70(16) 3_657 3_757
O11 Sm2 O3 119.06(14) . 3_757
O6 Sm2 O3 72.74(13) . 3_757
O14 Sm2 O3 75.45(15) . 3_757
O13 Sm2 O3 132.42(16) . 3_757
O9 Sm2 O3 68.58(14) . 3_757
O4 Sm2 O3 51.11(13) 3_757 3_757
N2 Sm2 O3 98.78(14) . 3_757
O2 Sm2 C7 143.51(18) 3_657 3_757
O11 Sm2 C7 94.00(17) . 3_757
O6 Sm2 C7 98.85(16) . 3_757
O14 Sm2 C7 73.16(16) . 3_757
O13 Sm2 C7 143.03(16) . 3_757
O9 Sm2 C7 74.84(16) . 3_757
O4 Sm2 C7 25.10(15) 3_757 3_757
N2 Sm2 C7 80.18(16) . 3_757
O3 Sm2 C7 26.19(15) 3_757 3_757
O7 S O6 109.0(3) . .
O7 S O8 114.0(3) . .
O6 S O8 110.3(3) . .
O7 S O5 111.0(3) . .
O6 S O5 109.0(2) . .
O8 S O5 103.4(3) . .
O7 S Sm1 137.3(2) . 3_757
O6 S Sm1 113.61(18) . 3_757
O8 S Sm1 50.84(18) . 3_757
O5 S Sm1 53.74(17) . 3_757
C6 O1 Sm1 124.6(4) . .
C6 O2 Sm2 167.8(5) . 3_657
C7 O3 Sm1 123.6(4) . .
C7 O3 Sm2 91.0(3) . 3_757
Sm1 O3 Sm2 144.47(18) . 3_757
C7 O4 Sm2 94.5(4) . 3_757
S O5 Sm1 142.7(3) . .
S O5 Sm1 98.0(2) . 3_757
Sm1 O5 Sm1 115.63(16) . 3_757
S O6 Sm2 138.6(2) . .
S O8 Sm1 101.9(2) . 3_757
C13 O9 Sm2 123.4(4) . .
C13 O9 Sm1 94.8(4) . .
Sm2 O9 Sm1 139.63(17) . .
C13 O10 Sm1 93.7(4) . .
C14 O11 Sm2 121.3(4) . .
C14 O12 Sm1 139.2(4) . 2_646
Sm2 O13 H13A 107.2 . .
Sm2 O13 H13B 138.8 . .
H13A O13 H13B 107.7 . .
Sm2 O14 H14A 115.9 . .
Sm2 O14 H14B 116.0 . .
H14A O14 H14B 107.7 . .
H15A O15 H15B 107.7 . .
H16A O16 H16B 107.7 . .
C1 N1 C5 118.8(5) . .
C1 N1 Sm1 121.5(4) . .
C5 N1 Sm1 119.2(4) . .
C8 N2 C12 118.4(5) . .
C8 N2 Sm2 123.1(4) . .
C12 N2 Sm2 118.2(4) . .
N1 C1 C2 122.8(6) . .
N1 C1 C6 113.6(5) . .
C2 C1 C6 123.6(5) . .
C1 C2 C3 117.8(6) . .
C1 C2 H2A 121.1 . .
C3 C2 H2A 121.1 . .
C4 C3 C2 120.3(6) . .
C4 C3 H3A 119.9 . .
C2 C3 H3A 119.9 . .
C3 C4 C5 117.2(6) . .
C3 C4 H4A 121.4 . .
C5 C4 H4A 121.4 . .
N1 C5 C4 123.1(6) . .
N1 C5 C7 114.6(5) . .
C4 C5 C7 122.3(6) . .
O2 C6 O1 125.7(6) . .
O2 C6 C1 119.0(5) . .
O1 C6 C1 115.3(5) . .
O4 C7 O3 122.5(5) . .
O4 C7 C5 120.3(5) . .
O3 C7 C5 117.1(5) . .
O4 C7 Sm2 60.4(3) . 3_757
O3 C7 Sm2 62.8(3) . 3_757
C5 C7 Sm2 171.3(4) . 3_757
N2 C8 C9 123.2(6) . .
N2 C8 C13 112.2(5) . .
C9 C8 C13 124.3(6) . .
C8 C9 C10 117.5(6) . .
C8 C9 H9A 121.3 . .
C10 C9 H9A 121.3 . .
C11 C10 C9 119.0(6) . .
C11 C10 H10A 120.5 . .
C9 C10 H10A 120.5 . .
C10 C11 C12 119.4(6) . .
C10 C11 H11A 120.3 . .
C12 C11 H11A 120.3 . .
N2 C12 C11 122.3(6) . .
N2 C12 C14 111.9(5) . .
C11 C12 C14 125.7(6) . .
O10 C13 O9 119.9(5) . .
O10 C13 C8 123.2(5) . .
O9 C13 C8 116.8(5) . .
O10 C13 Sm1 60.8(3) . .
O9 C13 Sm1 59.4(3) . .
C8 C13 Sm1 171.8(4) . .
O12 C14 O11 125.8(6) . .
O12 C14 C12 118.5(6) . .
O11 C14 C12 115.6(5) . .

loop_
_geom_bond_atom_site_label_1
_geom_bond_atom_site_label_2
_geom_bond_distance
_geom_bond_site_symmetry_2
Sm1 O12 2.395(5) 2_656
Sm1 O5 2.408(4) .
Sm1 O3 2.424(4) .
Sm1 O1 2.472(5) .
Sm1 O8 2.499(5) 3_757
Sm1 N1 2.517(5) .
Sm1 O9 2.527(4) .
Sm1 O10 2.558(5) .
Sm1 O5 2.568(4) 3_757
Sm1 C13 2.924(6) .
Sm1 S 3.1537(18) 3_757
Sm2 O2 2.403(4) 3_657
Sm2 O11 2.406(4) .
Sm2 O6 2.426(4) .
Sm2 O14 2.454(5) .
Sm2 O13 2.478(5) .
Sm2 O9 2.524(4) .
Sm2 O4 2.534(5) 3_757
Sm2 N2 2.582(5) .
Sm2 O3 2.585(4) 3_757
Sm2 C7 2.905(6) 3_757
S O7 1.451(5) .
S O6 1.472(4) .
S O8 1.478(5) .
S O5 1.508(4) .
S Sm1 3.1537(18) 3_757
O1 C6 1.264(7) .
O2 C6 1.245(7) .
O2 Sm2 2.403(4) 3_657
O3 C7 1.282(7) .
O3 Sm2 2.585(4) 3_757
O4 C7 1.236(7) .
O4 Sm2 2.534(5) 3_757
O5 Sm1 2.568(4) 3_757
O8 Sm1 2.499(4) 3_757
O9 C13 1.276(7) .
O10 C13 1.262(8) .
O11 C14 1.257(8) .
O12 C14 1.237(8) .
O12 Sm1 2.395(5) 2_646
O13 H13A 0.8500 .
O13 H13B 0.8500 .
O14 H14A 0.8500 .
O14 H14B 0.8500 .
O15 H15A 0.8500 .
O15 H15B 0.8500 .
O16 H16A 0.8499 .
O16 H16B 0.8500 .
N1 C1 1.335(7) .
N1 C5 1.335(8) .
N2 C8 1.330(8) .
N2 C12 1.336(8) .
C1 C2 1.386(8) .
C1 C6 1.524(9) .
C2 C3 1.393(10) .
C2 H2A 0.9300 .
C3 C4 1.387(9) .
C3 H3A 0.9300 .
C4 C5 1.394(8) .
C4 H4A 0.9300 .
C5 C7 1.490(8) .
C7 Sm2 2.905(6) 3_757
C8 C9 1.386(8) .
C8 C13 1.504(8) .
C9 C10 1.406(9) .
C9 H9A 0.9300 .
C10 C11 1.364(10) .
C10 H10A 0.9300 .
C11 C12 1.381(9) .
C11 H11A 0.9300 .
C12 C14 1.514(9) .

loop_
_geom_hbond_atom_site_label_D
_geom_hbond_atom_site_label_H
_geom_hbond_atom_site_label_A
_geom_hbond_distance_DH
_geom_hbond_distance_HA
_geom_hbond_distance_DA
_geom_hbond_angle_DHA
_geom_hbond_site_symmetry_A
O13 H13A O1 0.85 2.01 2.827(7) 161.0 .
O13 H13B O6 0.85 2.24 3.046(6) 157.5 3_657
O13 H13B O7 0.85 2.58 3.263(7) 138.8 3_657
O14 H14B O10 0.85 1.93 2.766(6) 168.4 2_646
